data_2011262
loop_
_publ_author_name
'Chan, Bun'
'Wong Leh See, Elicia'
'Simpson, Jim'
'Tan, Eng Wui'

_publ_section_title
;(+)-(2<i>R</i>,3<i>S</i>)-3-Bromo-2-chloro-<i>N</i>,<i>N</i>-diisopropyl-3-phenylpropanamide
 and
 (+)-(2<i>R</i>,3<i>S</i>)-3-bromo-2-chloro-<i>N</i>-(4-nitrophenyl)-3-phenylpropanamide
;
_journal_issue 8
_journal_name_full 'Acta Crystallographica Section C'
_journal_page_first e354
_journal_page_last e355
_journal_paper_doi 10.1107/S0108270100009161
_journal_volume 56
_journal_year 2000
_chemical_formula_moiety 'C15 H21 Br Cl N O'
_chemical_formula_sum 'C15 H21 Br Cl N O'
_chemical_formula_weight 346.69
_chemical_name_systematic
;
(+)-(2R,3S)-3-Bromo-2-chloro-N,N-diisopropyl-3-phenylpropanamide
;
_space_group_IT_number 76
_symmetry_cell_setting tetragonal
_symmetry_space_group_name_Hall 'P 4w'
_symmetry_space_group_name_H-M 'P 41'
_audit_creation_method SHELXL-97
_cell_angle_alpha 90.00
_cell_angle_beta 90.00
_cell_angle_gamma 90.00
_cell_formula_units_Z 4
_cell_length_a 8.8863(19)
_cell_length_b 8.8863(19)
_cell_length_c 21.299(6)
_cell_measurement_reflns_used 21617
_cell_measurement_temperature 168(2)
_cell_measurement_theta_max 26.36
_cell_measurement_theta_min 2.29
_cell_volume 1681.9(7)
_computing_cell_refinement SMART
_computing_data_collection 'SMART (Siemens, 1994)'
_computing_data_reduction 'SHELXTL/PC (Sheldrick, 1990)'
_computing_publication_material SHELXL97
_computing_structure_refinement 'SHELXL97 (Sheldrick, 1997)'
_computing_structure_solution 'SHELXS97 (Sheldrick, 1997)'
_diffrn_ambient_temperature 168(2)
_diffrn_measured_fraction_theta_full .994
_diffrn_measured_fraction_theta_max .994
_diffrn_measurement_device_type 'CCD area-detector'
_diffrn_measurement_method '\f and \w'
_diffrn_radiation_monochromator graphite
_diffrn_radiation_source 'fine-focus sealed tube'
_diffrn_radiation_type MoK\a
_diffrn_radiation_wavelength .71073
_diffrn_reflns_av_R_equivalents .102
_diffrn_reflns_av_sigmaI/netI .0678
_diffrn_reflns_limit_h_max 11
_diffrn_reflns_limit_h_min -11
_diffrn_reflns_limit_k_max 11
_diffrn_reflns_limit_k_min -11
_diffrn_reflns_limit_l_max 26
_diffrn_reflns_limit_l_min -14
_diffrn_reflns_number 21617
_diffrn_reflns_theta_full 26.36
_diffrn_reflns_theta_max 26.36
_diffrn_reflns_theta_min 2.29
_diffrn_standards_decay_% 0
_diffrn_standards_number 0
_exptl_absorpt_coefficient_mu 2.596
_exptl_absorpt_correction_T_max .771
_exptl_absorpt_correction_T_min .332
_exptl_absorpt_correction_type empirical
_exptl_absorpt_process_details '(SADABS; Bruker, 1997)'
_exptl_crystal_colour colourless
_exptl_crystal_density_diffrn 1.369
_exptl_crystal_density_method 'not measured'
_exptl_crystal_description plate
_exptl_crystal_F_000 712
_exptl_crystal_size_max .76
_exptl_crystal_size_mid .34
_exptl_crystal_size_min .10
_refine_diff_density_max .636
_refine_diff_density_min -.710
_refine_ls_abs_structure_details 'Flack (1983), 1168 Friedel pairs'
_refine_ls_abs_structure_Flack .052(16)
_refine_ls_extinction_method none
_refine_ls_goodness_of_fit_ref .992
_refine_ls_hydrogen_treatment constr
_refine_ls_matrix_type full
_refine_ls_number_parameters 176
_refine_ls_number_reflns 2921
_refine_ls_number_restraints 1
_refine_ls_restrained_S_all .992
_refine_ls_R_factor_all .071
_refine_ls_R_factor_gt .053
_refine_ls_shift/su_max <0.001
_refine_ls_shift/su_mean .000
_refine_ls_structure_factor_coef Fsqd
_refine_ls_weighting_details 'calc w = 1/[\s^2^(Fo^2^)+(0.0849P)^2^] where P = (Fo^2^+2Fc^2^)/3'
_refine_ls_weighting_scheme calc
_refine_ls_wR_factor_ref .133
_reflns_number_gt 2304
_reflns_number_total 2921
_reflns_threshold_expression I>2\s(I)
_cod_data_source_file qa0345.cif
_cod_data_source_block I
_cod_depositor_comments
;
The following automatic conversions were performed:
'_symmetry_cell_setting' value 'Tetragonal' changed to 'tetragonal'
according to '/home/saulius/struct/CIF-dictionaries/cif_core.dic'
dictionary named 'cif_core.dic' version 2.4.1 from 2010-06-29.

Automatic conversion script
Id: cif_fix_enum 1527 2010-12-29 10:47:43Z saulius 

The following automatic conversions were performed:

'_symmetry_cell_setting' value 'Tetragonal' changed to 'tetragonal'
according to /home/saulius/struct/CIF-dictionaries/cif_core.dic
dictionary named 'cif_core.dic' version 2.4.1 from 2010-06-29.

Automatic conversion script
Id: cif_fix_values 1715 2011-07-08 13:25:40Z adriana 
;
_cod_original_sg_symbol_Hall 'P 41'
_cod_database_code 2011262
_cod_database_fobs_code 2011262

loop_
_symmetry_equiv_pos_as_xyz
'x, y, z'
'-x, -y, z+1/2'
'-y, x, z+1/4'
'y, -x, z+3/4'

loop_
_atom_site_label
_atom_site_fract_x
_atom_site_fract_y
_atom_site_fract_z
_atom_site_U_iso_or_equiv
_atom_site_adp_type
_atom_site_calc_flag
_atom_site_refinement_flags
_atom_site_occupancy
_atom_site_disorder_assembly
_atom_site_disorder_group
_atom_site_type_symbol
C9 .2529(7) .3014(8) .2412(3) .0378(15) Uani d . 1 . . C
H9 .3204 .3563 .2672 .045 Uiso calc R 1 . . H
C8 .1234(7) .2365(6) .2677(4) .0370(15) Uani d . 1 . . C
H8 .1034 .2460 .3113 .044 Uiso calc R 1 . . H
C7 .0249(7) .1580(7) .2287(4) .0428(17) Uani d . 1 . . C
H7 -.0631 .1138 .2460 .051 Uiso calc R 1 . . H
C6 .0527(7) .1433(7) .1658(4) .0452(17) Uani d . 1 . . C
H6 -.0150 .0889 .1397 .054 Uiso calc R 1 . . H
C5 .1819(8) .2094(8) .1403(3) .0453(18) Uani d . 1 . . C
H5 .2007 .2016 .0965 .054 Uiso calc R 1 . . H
C4 .2831(6) .2863(6) .1783(3) .0340(14) Uani d . 1 . . C
C3 .4227(7) .3485(7) .1487(4) .0394(15) Uani d . 1 . . C
H3 .4101 .3467 .1020 .047 Uiso calc R 1 . . H
Br1 .60110(8) .22026(8) .17171(4) .0526(3) Uani d . 1 . . Br
C2 .4730(6) .5055(6) .1684(3) .0311(13) Uani d . 1 . . C
H2 .5049 .5061 .2134 .037 Uiso calc R 1 . . H
Cl1 .30793(16) .63876(15) .15554(7) .0349(3) Uani d . 1 . . Cl
C1 .6018(6) .5636(6) .1256(3) .0248(12) Uani d . 1 . . C
O1 .5841(4) .5456(4) .0697(2) .0322(9) Uani d . 1 . . O
N1 .7241(5) .6319(5) .1517(2) .0279(11) Uani d . 1 . . N
C10 .7523(7) .6510(6) .2187(3) .0325(14) Uani d . 1 . . C
H10 .6579 .6223 .2412 .039 Uiso calc R 1 . . H
C12 .7864(7) .8144(7) .2356(4) .0414(16) Uani d . 1 . . C
H12A .8869 .8412 .2204 .062 Uiso calc R 1 . . H
H12B .7825 .8267 .2813 .062 Uiso calc R 1 . . H
H12C .7114 .8803 .2160 .062 Uiso calc R 1 . . H
C13 .8445(7) .6878(7) .1073(3) .0335(14) Uani d . 1 . . C
H13 .9268 .7274 .1347 .040 Uiso calc R 1 . . H
C14 .9157(8) .5626(9) .0689(4) .0503(19) Uani d . 1 . . C
H14A .9240 .4718 .0948 .075 Uiso calc R 1 . . H
H14B 1.0162 .5939 .0552 .075 Uiso calc R 1 . . H
H14C .8530 .5414 .0322 .075 Uiso calc R 1 . . H
C15 .7901(8) .8216(8) .0695(4) .0460(17) Uani d . 1 . . C
H15A .7153 .7881 .0387 .069 Uiso calc R 1 . . H
H15B .8754 .8677 .0476 .069 Uiso calc R 1 . . H
H15C .7443 .8955 .0978 .069 Uiso calc R 1 . . H
C11 .8758(9) .5444(7) .2410(4) .0481(18) Uani d . 1 . . C
H52A .8433 .4401 .2348 .072 Uiso calc R 1 . . H
H52B .8954 .5618 .2857 .072 Uiso calc R 1 . . H
H52C .9679 .5630 .2170 .072 Uiso calc R 1 . . H

loop_
_atom_site_aniso_label
_atom_site_aniso_U_11
_atom_site_aniso_U_22
_atom_site_aniso_U_33
_atom_site_aniso_U_12
_atom_site_aniso_U_13
_atom_site_aniso_U_23
C9 .032(3) .043(4) .038(4) -.014(3) -.006(3) .005(3)
C8 .038(3) .027(3) .045(4) -.007(3) .001(3) .009(3)
C7 .032(3) .027(3) .070(5) -.012(3) .005(3) .006(3)
C6 .037(3) .041(3) .057(5) -.016(3) -.007(4) -.005(3)
C5 .046(4) .050(4) .040(4) -.020(3) .002(3) -.007(3)
C4 .031(3) .035(3) .036(4) -.009(2) -.006(3) .001(3)
C3 .048(4) .029(3) .042(4) .000(3) -.001(3) .000(3)
Br1 .0406(4) .0424(4) .0750(6) .0072(3) .0061(4) .0081(4)
C2 .026(3) .034(3) .034(4) -.008(2) -.002(3) -.002(3)
Cl1 .0395(8) .0310(7) .0343(8) -.0067(6) .0059(7) .0054(6)
C1 .027(3) .027(3) .020(3) -.001(2) .000(2) .005(2)
O1 .027(2) .036(2) .033(3) -.0089(17) -.0031(18) .0037(19)
N1 .026(2) .025(2) .033(3) -.0025(19) .004(2) .006(2)
C10 .036(3) .030(3) .031(4) -.013(3) -.005(3) .001(3)
C12 .034(3) .035(3) .055(5) -.008(3) -.002(3) -.011(3)
C13 .024(3) .037(3) .040(4) -.009(3) .001(3) -.001(3)
C14 .031(3) .062(5) .057(5) -.009(3) .018(3) -.002(4)
C15 .050(4) .037(4) .052(5) -.015(3) .005(3) .012(3)
C11 .056(4) .035(4) .054(5) -.002(3) -.018(4) .002(3)

loop_
_atom_type_symbol
_atom_type_description
_atom_type_scat_dispersion_real
_atom_type_scat_dispersion_imag
_atom_type_scat_source
C C .0033 .0016 'International Tables Vol C Tables 4.2.6.8 and 6.1.1.4'
H H .0000 .0000 'International Tables Vol C Tables 4.2.6.8 and 6.1.1.4'
N N .0061 .0033 'International Tables Vol C Tables 4.2.6.8 and 6.1.1.4'
O O .0106 .0060 'International Tables Vol C Tables 4.2.6.8 and 6.1.1.4'
Cl Cl .1484 .1585 'International Tables Vol C Tables 4.2.6.8 and 6.1.1.4'
Br Br -.2901 2.4595 'International Tables Vol C Tables 4.2.6.8 and 6.1.1.4'

loop_
_geom_angle_atom_site_label_1
_geom_angle_atom_site_label_2
_geom_angle_atom_site_label_3
_geom_angle
_geom_angle_publ_flag
C4 C9 C8 120.8(6) ?
C7 C8 C9 118.7(7) ?
C6 C7 C8 121.2(6) ?
C7 C6 C5 119.2(6) ?
C4 C5 C6 120.8(7) ?
C9 C4 C5 119.3(6) ?
C9 C4 C3 122.5(5) ?
C5 C4 C3 118.2(6) ?
C4 C3 C2 117.7(5) y
C4 C3 Br1 109.9(4) y
C2 C3 Br1 102.7(4) y
C3 C2 C1 111.1(5) y
C3 C2 Cl1 107.7(4) y
C1 C2 Cl1 106.1(4) y
O1 C1 N1 124.2(5) y
O1 C1 C2 115.9(5) y
N1 C1 C2 119.8(5) y
C1 N1 C10 126.0(5) ?
C1 N1 C13 117.1(5) ?
C10 N1 C13 116.9(5) ?
N1 C10 C11 110.9(6) ?
N1 C10 C12 112.1(6) ?
C11 C10 C12 112.0(5) ?
N1 C13 C15 111.3(5) ?
N1 C13 C14 113.0(5) ?
C15 C13 C14 115.0(6) ?

loop_
_geom_bond_atom_site_label_1
_geom_bond_atom_site_label_2
_geom_bond_site_symmetry_2
_geom_bond_distance
_geom_bond_publ_flag
C9 C4 . 1.373(10) ?
C9 C8 . 1.405(9) ?
C8 C7 . 1.395(10) ?
C7 C6 . 1.367(11) ?
C6 C5 . 1.399(9) ?
C5 C4 . 1.389(9) ?
C4 C3 . 1.498(9) y
C3 C2 . 1.525(8) y
C3 Br1 . 2.013(7) y
C2 C1 . 1.551(8) y
C2 Cl1 . 1.905(6) y
C1 O1 . 1.213(7) y
C1 N1 . 1.363(7) y
N1 C10 . 1.458(8) ?
N1 C13 . 1.513(7) ?
C10 C11 . 1.525(10) ?
C10 C12 . 1.526(8) ?
C13 C15 . 1.514(9) ?
C13 C14 . 1.518(9) ?

loop_
_geom_torsion_atom_site_label_1
_geom_torsion_atom_site_label_2
_geom_torsion_atom_site_label_3
_geom_torsion_atom_site_label_4
_geom_torsion
C4 C9 C8 C7 -.8(10)
C9 C8 C7 C6 .1(10)
C8 C7 C6 C5 -.4(10)
C7 C6 C5 C4 1.4(11)
C8 C9 C4 C5 1.8(10)
C8 C9 C4 C3 -177.6(6)
C6 C5 C4 C9 -2.1(10)
C6 C5 C4 C3 177.3(6)
C9 C4 C3 C2 -42.5(9)
C5 C4 C3 C2 138.1(6)
C9 C4 C3 Br1 74.5(7)
C5 C4 C3 Br1 -104.9(6)
C4 C3 C2 C1 -170.3(5)
Br1 C3 C2 C1 68.9(5)
C4 C3 C2 Cl1 -54.6(7)
Br1 C3 C2 Cl1 -175.4(3)
C3 C2 C1 O1 45.6(7)
Cl1 C2 C1 O1 -71.1(6)
C3 C2 C1 N1 -135.2(5)
Cl1 C2 C1 N1 108.1(5)
O1 C1 N1 C10 -177.6(6)
C2 C1 N1 C10 3.3(8)
O1 C1 N1 C13 -.1(8)
C2 C1 N1 C13 -179.2(5)
C1 N1 C10 C11 106.5(6)
C13 N1 C10 C11 -71.0(6)
C1 N1 C10 C12 -127.5(6)
C13 N1 C10 C12 54.9(7)
C1 N1 C13 C15 69.7(7)
C10 N1 C13 C15 -112.5(6)
C1 N1 C13 C14 -61.5(7)
C10 N1 C13 C14 116.2(6)

loop_
_cod_related_entry_id
_cod_related_entry_database
_cod_related_entry_code
1 ChemSpider 21107270
